data_4345542
loop_
_publ_author_name
'Nurdin, Lucie'
'Spasyuk, Denis M.'
'Piers, Warren E.'
'Maron, Laurent'

_publ_section_title
;
 Reactions of Neutral Cobalt(II) Complexes of a Dianionic Tetrapodal
 Pentadentate Ligand: Cobalt(III) Amides from Imido Radicals.
;
_journal_name_full 'Inorganic chemistry'
_journal_paper_doi 10.1021/acs.inorgchem.7b00174
_journal_year 2017
_chemical_formula_moiety 'C37 H29 B2 Co F6 N10, 2(C6 H6)'
_chemical_formula_sum 'C49 H41 B2 Co F6 N10'
_chemical_formula_weight 964.47
_space_group_crystal_system orthorhombic
_space_group_IT_number 62
_space_group_name_Hall '-P 2ac 2n'
_space_group_name_H-M_alt 'P n m a'
_symmetry_space_group_name_Hall '-P 2ac 2n'
_symmetry_space_group_name_H-M 'P n m a'
_atom_sites_solution_hydrogens mixed
_audit_creation_method SHELXL-2014/7
_cell_angle_alpha 90
_cell_angle_beta 90
_cell_angle_gamma 90
_cell_formula_units_Z 4
_cell_length_a 20.228(4)
_cell_length_b 9.862(2)
_cell_length_c 22.726(5)
_cell_measurement_reflns_used 65713
_cell_measurement_temperature 173
_cell_measurement_theta_max 24.411
_cell_measurement_theta_min 1.306
_cell_volume 4533.6(16)
_computing_cell_refinement 'XDS (Kabsch (2010)'
_computing_data_collection 'MxDC, (Fodje, 2012)'
_computing_data_reduction 'XDS (Kabsch (2010)'
_computing_molecular_graphics 'ShelXle (Hubschle, 2011)'
_computing_publication_material 'LinXTL v. 5.7.8 (Spasyuk, 2009)'
_computing_structure_refinement 'SHELXL2013 (Sheldrick, 2013)'
_computing_structure_solution 'SHELXL2013 (Sheldrick, 2013)'
_diffrn_ambient_temperature 173
_diffrn_measured_fraction_theta_full 0.963
_diffrn_measured_fraction_theta_max 0.963
_diffrn_measurement_device_type 'Rayonix MX300HE CCD area detector'
_diffrn_measurement_method '\k and \w scans'
_diffrn_radiation_type synchrotron
_diffrn_radiation_wavelength 0.68881
_diffrn_reflns_av_R_equivalents 0.0792
_diffrn_reflns_av_unetI/netI 0.0366
_diffrn_reflns_Laue_measured_fraction_full 0.963
_diffrn_reflns_Laue_measured_fraction_max 0.963
_diffrn_reflns_limit_h_max 23
_diffrn_reflns_limit_h_min -23
_diffrn_reflns_limit_k_max 12
_diffrn_reflns_limit_k_min -12
_diffrn_reflns_limit_l_max 27
_diffrn_reflns_limit_l_min -27
_diffrn_reflns_number 61203
_diffrn_reflns_point_group_measured_fraction_full 0.963
_diffrn_reflns_point_group_measured_fraction_max 0.963
_diffrn_reflns_theta_full 24.999
_diffrn_reflns_theta_max 24.999
_diffrn_reflns_theta_min 1.306
_diffrn_source synchrotron
_exptl_absorpt_coefficient_mu 0.413
_exptl_absorpt_correction_T_max 0.1004
_exptl_absorpt_correction_T_min 0.0687
_exptl_absorpt_correction_type multi-scan
_exptl_absorpt_process_details 'Sadabs (Sheldrick, 1996)'
_exptl_crystal_colour Green
_exptl_crystal_density_diffrn 1.413
_exptl_crystal_density_method 'not measured'
_exptl_crystal_description PLATE
_exptl_crystal_F_000 1984
_exptl_crystal_size_max 0.2
_exptl_crystal_size_mid 0.1
_exptl_crystal_size_min 0.001
_refine_diff_density_max 0.913
_refine_diff_density_min -0.849
_refine_diff_density_rms 0.126
_refine_ls_extinction_method none
_refine_ls_goodness_of_fit_ref 1.092
_refine_ls_hydrogen_treatment mixed
_refine_ls_matrix_type full
_refine_ls_number_parameters 403
_refine_ls_number_reflns 4474
_refine_ls_number_restraints 156
_refine_ls_restrained_S_all 1.164
_refine_ls_R_factor_all 0.0579
_refine_ls_R_factor_gt 0.0563
_refine_ls_shift/su_max 0.001
_refine_ls_shift/su_mean 0.000
_refine_ls_structure_factor_coef Fsqd
_refine_ls_weighting_details 'w=1/[\s^2^(Fo^2^)+(0.0791P)^2^+7.5941P] where P=(Fo^2^+2Fc^2^)/3'
_refine_ls_weighting_scheme calc
_refine_ls_wR_factor_gt 0.1489
_refine_ls_wR_factor_ref 0.1504
_reflns_Friedel_coverage 0.000
_reflns_number_gt 4233
_reflns_number_total 4474
_reflns_threshold_expression 'I > 2\s(I)'
_cod_data_source_file ic7b00174_si_002.cif
_cod_data_source_block 2-CF3
_cod_database_code 4345542
_shelx_shelxl_version_number 2014/7
_shelx_space_group_comment
;
The symmetry employed for this shelxl refinement is uniquely defined
by the following loop, which should always be used as a source of
symmetry information in preference to the above space-group names.
They are only intended as comments.
;

loop_
_space_group_symop_operation_xyz
'x, y, z'
'-x+1/2, -y, z+1/2'
'x+1/2, -y+1/2, -z+1/2'
'-x, y+1/2, -z'
'-x, -y, -z'
'x-1/2, y, -z-1/2'
'-x-1/2, y-1/2, z-1/2'
'x, -y-1/2, z'

loop_
_atom_site_label
_atom_site_type_symbol
_atom_site_fract_x
_atom_site_fract_y
_atom_site_fract_z
_atom_site_U_iso_or_equiv
_atom_site_adp_type
_atom_site_occupancy
_atom_site_site_symmetry_order
_atom_site_calc_flag
_atom_site_refinement_flags_posn
_atom_site_refinement_flags_adp
_atom_site_refinement_flags_occupancy
_atom_site_disorder_assembly
_atom_site_disorder_group
Co1 Co 0.70266(2) 0.2500 0.51989(2) 0.01304(16) Uani 1 2 d S T P . .
N1 N 0.63395(14) 0.2500 0.45937(12) 0.0131(5) Uani 1 2 d S T P . .
N2 N 0.65368(10) 0.1104(2) 0.56207(8) 0.0153(4) Uani 1 1 d . . . . .
N3 N 0.58820(10) 0.12654(19) 0.57422(8) 0.0154(4) Uani 1 1 d . . . . .
N4 N 0.76277(10) 0.12652(19) 0.41726(8) 0.0161(4) Uani 1 1 d . . . . .
N5 N 0.75433(10) 0.1155(2) 0.47659(8) 0.0167(4) Uani 1 1 d . . . . .
N6 N 0.77112(16) 0.2500 0.57907(13) 0.0202(6) Uani 1 2 d S T P . .
H1N H 0.812(2) 0.2500 0.564(2) 0.022(11) Uiso 1 2 d S . P . .
C1 C 0.56950(17) 0.2500 0.47624(14) 0.0143(7) Uani 1 2 d S T P . .
C2 C 0.52026(17) 0.2500 0.43350(14) 0.0156(7) Uani 1 2 d S T P . .
H2 H 0.4760 0.2500 0.4447 0.019 Uiso 1 2 calc R U P . .
C3 C 0.53677(18) 0.2500 0.37419(15) 0.0179(7) Uani 1 2 d S T P . .
H3 H 0.5040 0.2500 0.3455 0.021 Uiso 1 2 calc R U P . .
C4 C 0.60284(18) 0.2500 0.35870(15) 0.0178(7) Uani 1 2 d S T P . .
H4 H 0.6147 0.2500 0.3192 0.021 Uiso 1 2 calc R U P . .
C5 C 0.65194(17) 0.2500 0.40191(14) 0.0152(7) Uani 1 2 d S T P . .
C6 C 0.79476(13) 0.0168(3) 0.49467(12) 0.0221(5) Uani 1 1 d . . . . .
H6 H 0.7991 -0.0116 0.5335 0.027 Uiso 1 1 calc R U . . .
C7 C 0.82925(14) -0.0372(3) 0.44763(12) 0.0255(6) Uani 1 1 d . . . . .
H7 H 0.8599 -0.1075 0.4483 0.031 Uiso 1 1 calc R U . . .
C8 C 0.80832(13) 0.0359(3) 0.39962(11) 0.0218(5) Uani 1 1 d . . . . .
H8 H 0.8232 0.0245 0.3612 0.026 Uiso 1 1 calc R U . . .
C9 C 0.73830(17) 0.2500 0.31499(15) 0.0177(7) Uani 1 2 d S T P . .
C10 C 0.73618(13) 0.3708(3) 0.28239(11) 0.0212(5) Uani 1 1 d . . . . .
H10 H 0.7351 0.4531 0.3023 0.025 Uiso 1 1 calc R U . . .
C11 C 0.73564(14) 0.3712(3) 0.22135(11) 0.0247(6) Uani 1 1 d . . . . .
H11 H 0.7348 0.4531 0.2010 0.030 Uiso 1 1 calc R U . . .
C12 C 0.7363(2) 0.2500 0.19067(16) 0.0258(8) Uani 1 2 d S T P . .
H12 H 0.7372 0.2500 0.1498 0.031 Uiso 1 2 calc R U P . .
C13 C 0.67470(13) 0.0057(2) 0.59428(10) 0.0189(5) Uani 1 1 d . . . . .
H13 H 0.7177 -0.0276 0.5942 0.023 Uiso 1 1 calc R U . . .
C14 C 0.62358(13) -0.0462(3) 0.62767(11) 0.0214(5) Uani 1 1 d . . . . .
H14 H 0.6251 -0.1192 0.6536 0.026 Uiso 1 1 calc R U . . .
C15 C 0.56988(13) 0.0335(2) 0.61430(10) 0.0188(5) Uani 1 1 d . . . . .
H15 H 0.5278 0.0245 0.6303 0.023 Uiso 1 1 calc R U . . .
C16 C 0.47318(17) 0.2500 0.55544(14) 0.0153(7) Uani 1 2 d S T P . .
C17 C 0.43643(13) 0.3704(2) 0.55485(11) 0.0195(5) Uani 1 1 d . . . . .
H17 H 0.4587 0.4528 0.5532 0.023 Uiso 1 1 calc R U . . .
C18 C 0.36787(13) 0.3708(3) 0.55666(12) 0.0248(6) Uani 1 1 d . . . . .
H18 H 0.3451 0.4528 0.5567 0.030 Uiso 1 1 calc R U . . .
C19 C 0.33322(19) 0.2500 0.55843(17) 0.0262(8) Uani 1 2 d S T P . .
H19 H 0.2873 0.2500 0.5608 0.031 Uiso 1 2 calc R U P . .
C20 C 0.77205(18) 0.2500 0.63892(15) 0.0185(7) Uani 1 2 d S T P . .
C21 C 0.83352(19) 0.2500 0.66896(16) 0.0238(8) Uani 1 2 d S T P . .
H21 H 0.8726 0.2500 0.6474 0.029 Uiso 1 2 calc R U P . .
C22 C 0.8365(2) 0.2500 0.73012(17) 0.0321(9) Uani 1 2 d S T P B .
C23 C 0.7794(2) 0.2500 0.76441(16) 0.0280(8) Uani 1 2 d S T P . .
H23 H 0.7816 0.2500 0.8053 0.034 Uiso 1 2 calc R U P . .
C24 C 0.7193(2) 0.2500 0.73506(16) 0.0231(8) Uani 1 2 d S T P C .
C25 C 0.71477(18) 0.2500 0.67410(15) 0.0189(7) Uani 1 2 d S T P . .
H25 H 0.6734 0.2500 0.6563 0.023 Uiso 1 2 calc R U P . .
C26 C 0.6567(2) 0.2500 0.76964(17) 0.0295(9) Uani 1 2 d S T P . .
C27 C 0.9010(3) 0.2500 0.7611(2) 0.0548(15) Uani 1 2 d S T P . .
B1 B 0.55157(19) 0.2500 0.54604(15) 0.0140(7) Uani 1 2 d S T P . .
B3 B 0.72943(19) 0.2500 0.38546(17) 0.0161(7) Uani 1 2 d S T P . .
C28A C 0.5232(8) 0.6320(17) 0.7850(7) 0.050(2) Uani 0.45(2) 1 d . U P A 1
H28A H 0.5273 0.5382 0.7869 0.060 Uiso 0.45(2) 1 calc R U P A 1
C29A C 0.5771(7) 0.7136(16) 0.7750(6) 0.039(2) Uani 0.45(2) 1 d . U P A 1
H29A H 0.6172 0.6706 0.7676 0.047 Uiso 0.45(2) 1 calc R U P A 1
C30A C 0.4570(11) 0.7003(16) 0.7929(10) 0.047(2) Uani 0.45(2) 1 d . U P A 1
H30A H 0.4183 0.6507 0.7975 0.056 Uiso 0.45(2) 1 calc R U P A 1
C28B C 0.5108(6) 0.5957(14) 0.7792(5) 0.0472(18) Uani 0.55(2) 1 d . U P A 2
H28B H 0.5083 0.5017 0.7766 0.057 Uiso 0.55(2) 1 calc R U P A 2
C29B C 0.5712(5) 0.6596(16) 0.7736(4) 0.042(2) Uani 0.55(2) 1 d . U P A 2
H29B H 0.6102 0.6104 0.7699 0.050 Uiso 0.55(2) 1 calc R U P A 2
C30B C 0.4578(9) 0.6653(15) 0.7879(7) 0.047(2) Uani 0.55(2) 1 d . U P A 2
H30B H 0.4183 0.6197 0.7945 0.056 Uiso 0.55(2) 1 calc R U P A 2
C31 C 0.9353(3) 0.2500 0.5104(3) 0.0614(17) Uani 1 2 d S T P . .
H31 H 0.9088 0.2500 0.4770 0.074 Uiso 1 2 calc R U P . .
C32 C 0.9544(2) 0.1300(6) 0.5345(2) 0.0680(13) Uani 1 1 d . . . . .
H32 H 0.9406 0.0487 0.5179 0.082 Uiso 1 1 calc R U . . .
C33 C 0.9943(2) 0.1291(6) 0.5835(2) 0.0757(15) Uani 1 1 d . . . . .
H33 H 1.0075 0.0474 0.6002 0.091 Uiso 1 1 calc R U . . .
C34 C 1.0145(3) 0.2500 0.6077(3) 0.078(3) Uani 1 2 d S T P . .
H34 H 1.0420 0.2500 0.6405 0.093 Uiso 1 2 calc R U P . .
F1 F 0.9520(2) 0.2172(5) 0.72585(18) 0.0576(10) Uani 0.5 1 d . U P B .
F4 F 0.66555(19) 0.2214(4) 0.82664(15) 0.0483(12) Uani 0.5 1 d . U P C .
F2A F 0.9066(4) 0.1735(12) 0.8041(4) 0.0628(12) Uani 0.446(15) 1 d . U P B 1
F2B F 0.9083(3) 0.1228(10) 0.7919(3) 0.0617(10) Uani 0.554(15) 1 d . U P B 2
F3A F 0.6067(3) 0.3129(5) 0.7456(2) 0.0445(8) Uani 0.404(4) 1 d . U P C 1
F3B F 0.63013(18) 0.3773(4) 0.77043(16) 0.0445(7) Uani 0.596(4) 1 d . U P C 2

loop_
_atom_site_aniso_label
_atom_site_aniso_U_11
_atom_site_aniso_U_22
_atom_site_aniso_U_33
_atom_site_aniso_U_23
_atom_site_aniso_U_13
_atom_site_aniso_U_12
Co1 0.0133(3) 0.0117(2) 0.0141(3) 0.000 -0.00103(15) 0.000
N1 0.0154(14) 0.0075(12) 0.0166(13) 0.000 0.0001(11) 0.000
N2 0.0157(11) 0.0142(9) 0.0160(9) -0.0003(7) -0.0011(7) 0.0015(7)
N3 0.0157(10) 0.0146(10) 0.0158(9) -0.0002(7) -0.0002(7) -0.0004(7)
N4 0.0169(11) 0.0151(10) 0.0162(9) -0.0006(7) 0.0024(7) 0.0009(7)
N5 0.0174(11) 0.0143(9) 0.0185(10) 0.0014(7) -0.0001(7) 0.0010(8)
N6 0.0159(16) 0.0284(16) 0.0165(14) 0.000 -0.0003(11) 0.000
C1 0.0179(18) 0.0081(14) 0.0169(15) 0.000 0.0011(12) 0.000
C2 0.0164(17) 0.0125(15) 0.0180(16) 0.000 0.0001(12) 0.000
C3 0.0183(18) 0.0164(16) 0.0189(16) 0.000 -0.0036(13) 0.000
C4 0.0221(19) 0.0157(15) 0.0156(15) 0.000 0.0016(13) 0.000
C5 0.0191(18) 0.0085(14) 0.0180(16) 0.000 0.0018(12) 0.000
C6 0.0198(13) 0.0220(13) 0.0245(12) 0.0046(10) -0.0005(9) 0.0038(10)
C7 0.0240(14) 0.0225(13) 0.0299(13) 0.0010(11) 0.0029(10) 0.0088(10)
C8 0.0202(13) 0.0203(12) 0.0248(12) -0.0020(10) 0.0039(9) 0.0041(10)
C9 0.0137(17) 0.0188(16) 0.0207(17) 0.000 0.0033(12) 0.000
C10 0.0213(14) 0.0195(13) 0.0226(12) -0.0009(10) 0.0032(9) -0.0003(9)
C11 0.0248(14) 0.0261(14) 0.0233(12) 0.0069(10) 0.0037(10) -0.0009(10)
C12 0.026(2) 0.035(2) 0.0165(16) 0.000 0.0055(14) 0.000
C13 0.0203(13) 0.0142(11) 0.0221(11) 0.0006(9) -0.0038(9) 0.0021(9)
C14 0.0251(14) 0.0164(12) 0.0228(12) 0.0048(9) -0.0028(10) -0.0012(10)
C15 0.0210(13) 0.0160(11) 0.0196(11) 0.0012(9) -0.0011(9) -0.0045(9)
C16 0.0172(17) 0.0169(16) 0.0118(14) 0.000 0.0008(12) 0.000
C17 0.0195(13) 0.0152(12) 0.0238(12) -0.0016(9) -0.0019(9) -0.0012(9)
C18 0.0215(14) 0.0213(13) 0.0316(14) -0.0030(10) -0.0037(10) 0.0076(10)
C19 0.0135(18) 0.033(2) 0.032(2) 0.000 -0.0008(14) 0.000
C20 0.0219(19) 0.0132(15) 0.0203(17) 0.000 -0.0033(13) 0.000
C21 0.0210(19) 0.031(2) 0.0198(17) 0.000 -0.0032(14) 0.000
C22 0.033(2) 0.040(2) 0.0228(19) 0.000 -0.0076(16) 0.000
C23 0.037(2) 0.030(2) 0.0172(17) 0.000 -0.0016(15) 0.000
C24 0.033(2) 0.0126(16) 0.0235(18) 0.000 0.0018(15) 0.000
C25 0.0242(19) 0.0141(16) 0.0185(17) 0.000 0.0003(13) 0.000
C26 0.041(3) 0.0241(19) 0.0234(19) 0.000 0.0077(17) 0.000
C27 0.045(3) 0.099(5) 0.021(2) 0.000 -0.0077(19) 0.000
B1 0.0156(19) 0.0132(17) 0.0131(16) 0.000 0.0002(13) 0.000
B3 0.017(2) 0.0129(17) 0.0187(18) 0.000 0.0023(14) 0.000
C28A 0.048(3) 0.054(4) 0.050(3) 0.008(3) -0.007(3) -0.003(3)
C29A 0.036(3) 0.046(5) 0.036(3) 0.004(4) -0.003(2) 0.002(4)
C30A 0.042(3) 0.049(5) 0.049(4) 0.004(4) 0.001(3) -0.005(4)
C28B 0.045(3) 0.050(4) 0.047(3) 0.007(3) -0.010(3) -0.005(3)
C29B 0.039(3) 0.052(5) 0.035(3) 0.010(4) -0.005(2) -0.001(4)
C30B 0.043(3) 0.051(5) 0.046(3) 0.005(4) 0.002(3) -0.005(4)
C31 0.041(3) 0.099(5) 0.044(3) 0.000 -0.006(2) 0.000
C32 0.036(2) 0.088(3) 0.080(3) -0.025(3) 0.000(2) 0.012(2)
C33 0.039(3) 0.105(4) 0.083(3) 0.020(3) 0.003(2) 0.020(2)
C34 0.026(3) 0.165(9) 0.042(3) 0.000 -0.001(2) 0.000
F1 0.0505(15) 0.0681(19) 0.0543(14) 0.0010(13) -0.0144(12) 0.0065(13)
F4 0.0557(16) 0.050(2) 0.0388(14) 0.0154(13) 0.0126(12) 0.0131(14)
F2A 0.0618(16) 0.067(2) 0.0591(17) 0.0029(15) -0.0191(14) 0.0089(16)
F2B 0.0579(14) 0.0682(19) 0.0591(16) 0.0039(15) -0.0235(13) 0.0120(15)
F3A 0.0407(13) 0.0454(13) 0.0473(13) 0.0120(11) 0.0119(11) 0.0126(11)
F3B 0.0410(12) 0.0441(13) 0.0484(12) 0.0108(10) 0.0124(10) 0.0128(10)

loop_
_atom_type_symbol
_atom_type_description
_atom_type_scat_dispersion_real
_atom_type_scat_dispersion_imag
_atom_type_scat_source
C C 0.0030 0.0020 'International Tables Vol C Tables 4.2.6.8 and 6.1.1.4'
H H 0.0000 0.0000 'International Tables Vol C Tables 4.2.6.8 and 6.1.1.4'
B B 0.0010 0.0010 'International Tables Vol C Tables 4.2.6.8 and 6.1.1.4'
Co Co 0.3480 0.9240 'International Tables Vol C Tables 4.2.6.8 and 6.1.1.4'
F F 0.0160 0.0100 'International Tables Vol C Tables 4.2.6.8 and 6.1.1.4'
N N 0.0060 0.0030 'International Tables Vol C Tables 4.2.6.8 and 6.1.1.4'

loop_
_geom_angle_atom_site_label_1
_geom_angle_atom_site_label_2
_geom_angle_atom_site_label_3
_geom_angle
_geom_angle_site_symmetry_1
_geom_angle_site_symmetry_3
N6 Co1 N2 91.26(9) . .
N6 Co1 N2 91.26(9) . 8_565
N2 Co1 N2 89.94(12) . 8_565
N6 Co1 N5 88.12(9) . .
N2 Co1 N5 92.30(8) . .
N2 Co1 N5 177.69(8) 8_565 .
N6 Co1 N5 88.12(9) . 8_565
N2 Co1 N5 177.69(8) . 8_565
N2 Co1 N5 92.30(8) 8_565 8_565
N5 Co1 N5 85.46(12) . 8_565
N6 Co1 N1 179.46(12) . .
N2 Co1 N1 89.13(8) . .
N2 Co1 N1 89.13(8) 8_565 .
N5 Co1 N1 91.49(9) . .
N5 Co1 N1 91.49(9) 8_565 .
C5 N1 C1 122.0(3) . .
C5 N1 Co1 119.1(2) . .
C1 N1 Co1 118.9(2) . .
C13 N2 N3 106.80(19) . .
C13 N2 Co1 130.88(18) . .
N3 N2 Co1 120.74(15) . .
C15 N3 N2 108.97(19) . .
C15 N3 B1 132.7(2) . .
N2 N3 B1 118.0(2) . .
C8 N4 N5 109.1(2) . .
C8 N4 B3 132.3(2) . .
N5 N4 B3 117.6(2) . .
C6 N5 N4 106.6(2) . .
C6 N5 Co1 131.82(17) . .
N4 N5 Co1 120.74(15) . .
C20 N6 Co1 135.0(3) . .
C20 N6 H1N 112(3) . .
Co1 N6 H1N 113(3) . .
N1 C1 C2 119.3(3) . .
N1 C1 B1 119.3(3) . .
C2 C1 B1 121.4(3) . .
C3 C2 C1 120.4(3) . .
C3 C2 H2 119.8 . .
C1 C2 H2 119.8 . .
C4 C3 C2 118.7(3) . .
C4 C3 H3 120.7 . .
C2 C3 H3 120.7 . .
C3 C4 C5 120.6(3) . .
C3 C4 H4 119.7 . .
C5 C4 H4 119.7 . .
N1 C5 C4 119.1(3) . .
N1 C5 B3 119.0(3) . .
C4 C5 B3 121.9(3) . .
N5 C6 C7 110.6(2) . .
N5 C6 H6 124.7 . .
C7 C6 H6 124.7 . .
C8 C7 C6 104.9(2) . .
C8 C7 H7 127.6 . .
C6 C7 H7 127.6 . .
N4 C8 C7 108.8(2) . .
N4 C8 H8 125.6 . .
C7 C8 H8 125.6 . .
C10 C9 C10 116.1(3) . 8_565
C10 C9 B3 121.42(16) . .
C10 C9 B3 121.42(16) 8_565 .
C11 C10 C9 122.1(2) . .
C11 C10 H10 119.0 . .
C9 C10 H10 119.0 . .
C12 C11 C10 120.0(2) . .
C12 C11 H11 120.0 . .
C10 C11 H11 120.0 . .
C11 C12 C11 119.5(3) 8_565 .
C11 C12 H12 120.3 8_565 .
C11 C12 H12 120.3 . .
N2 C13 C14 110.5(2) . .
N2 C13 H13 124.8 . .
C14 C13 H13 124.8 . .
C15 C14 C13 105.0(2) . .
C15 C14 H14 127.5 . .
C13 C14 H14 127.5 . .
N3 C15 C14 108.8(2) . .
N3 C15 H15 125.6 . .
C14 C15 H15 125.6 . .
C17 C16 C17 115.9(3) 8_565 .
C17 C16 B1 121.65(16) 8_565 .
C17 C16 B1 121.65(16) . .
C18 C17 C16 122.2(2) . .
C18 C17 H17 118.9 . .
C16 C17 H17 118.9 . .
C19 C18 C17 120.3(3) . .
C19 C18 H18 119.8 . .
C17 C18 H18 119.8 . .
C18 C19 C18 119.0(3) 8_565 .
C18 C19 H19 120.5 8_565 .
C18 C19 H19 120.5 . .
N6 C20 C25 123.8(3) . .
N6 C20 C21 119.6(3) . .
C25 C20 C21 116.6(3) . .
C22 C21 C20 121.2(4) . .
C22 C21 H21 119.4 . .
C20 C21 H21 119.4 . .
C21 C22 C23 121.6(4) . .
C21 C22 C27 120.8(4) . .
C23 C22 C27 117.6(4) . .
C24 C23 C22 117.2(3) . .
C24 C23 H23 121.4 . .
C22 C23 H23 121.4 . .
C23 C24 C25 122.5(4) . .
C23 C24 C26 119.4(3) . .
C25 C24 C26 118.1(4) . .
C24 C25 C20 120.8(3) . .
C24 C25 H25 119.6 . .
C20 C25 H25 119.6 . .
F3A C26 F3A 56.7(6) . 8_565
F3A C26 F4 114.1(4) . 8_565
F3A C26 F4 127.5(4) 8_565 8_565
F3A C26 F4 127.5(4) . .
F3A C26 F4 114.1(4) 8_565 .
F4 C26 F4 24.4(4) 8_565 .
F4 C26 F3B 81.1(3) 8_565 .
F4 C26 F3B 103.5(3) . .
F4 C26 F3B 103.5(3) 8_565 8_565
F4 C26 F3B 81.1(3) . 8_565
F3B C26 F3B 133.6(5) . 8_565
F3A C26 C24 115.9(3) . .
F3A C26 C24 115.9(3) 8_565 .
F4 C26 C24 113.4(4) 8_565 .
F4 C26 C24 113.4(4) . .
F3B C26 C24 110.0(2) . .
F3B C26 C24 110.0(2) 8_565 .
F2A C27 F2A 75.0(12) . 8_565
F2A C27 F1 123.1(6) . 8_565
F2A C27 F1 104.7(6) 8_565 8_565
F2A C27 F1 104.7(6) . .
F2A C27 F1 123.1(6) 8_565 .
F1 C27 F1 27.8(4) 8_565 .
F1 C27 F2B 114.7(5) 8_565 .
F1 C27 F2B 90.1(4) . .
F1 C27 F2B 90.1(4) 8_565 8_565
F1 C27 F2B 114.7(5) . 8_565
F2B C27 F2B 120.7(8) . 8_565
F2A C27 C22 117.0(5) . .
F2A C27 C22 117.0(5) 8_565 .
F1 C27 C22 113.0(4) 8_565 .
F1 C27 C22 113.0(4) . .
F2B C27 C22 108.7(4) . .
F2B C27 C22 108.7(4) 8_565 .
N3 B1 N3 102.4(3) . 8_565
N3 B1 C16 114.53(18) . .
N3 B1 C16 114.54(18) 8_565 .
N3 B1 C1 107.08(19) . .
N3 B1 C1 107.09(19) 8_565 .
C16 B1 C1 110.6(3) . .
N4 B3 N4 101.9(3) 8_565 .
N4 B3 C5 108.14(19) 8_565 .
N4 B3 C5 108.14(19) . .
N4 B3 C9 114.21(19) 8_565 .
N4 B3 C9 114.20(19) . .
C5 B3 C9 109.8(3) . .
C29A C28A C30A 117.5(11) . .
C29A C28A C29A 18.0(7) . 8_575
C30A C28A C29A 99.6(10) . 8_575
C29A C28A H28A 121.2 . .
C30A C28A H28A 121.2 . .
C29A C28A H28A 139.1 8_575 .
C29A C29A C28A 125.8(7) 8_575 .
C29A C29A C28A 36.2(6) 8_575 8_575
C28A C29A C28A 89.6(12) . 8_575
C29A C29A H29A 117.1 8_575 .
C28A C29A H29A 117.1 . .
C28A C29A H29A 153.3 8_575 .
C30A C30A C28A 116.5(8) 8_575 .
C30A C30A H30A 121.7 8_575 .
C28A C30A H30A 121.7 . .
C30B C28B C29B 120.5(10) . .
C30B C28B H28B 119.8 . .
C29B C28B H28B 119.8 . .
C28B C29B C29B 117.1(6) . 8_575
C28B C29B H29B 121.4 . .
C29B C29B H29B 121.4 8_575 .
C28B C30B C30B 122.2(7) . 8_575
C28B C30B H30B 118.9 . .
C30B C30B H30B 118.9 8_575 .
C32 C31 C32 120.9(6) . 8_565
C32 C31 H31 119.5 . .
C32 C31 H31 119.5 8_565 .
C31 C32 C33 119.9(5) . .
C31 C32 H32 120.1 . .
C33 C32 H32 120.1 . .
C34 C33 C32 119.5(5) . .
C34 C33 H33 120.3 . .
C32 C33 H33 120.3 . .
C33 C34 C33 120.3(6) . 8_565
C33 C34 H34 119.8 . .
C33 C34 H34 119.8 8_565 .
F1 F1 C27 76.1(2) 8_565 .
F4 F4 C26 77.81(18) 8_565 .
F4 F4 F3B 123.61(18) 8_565 8_565
C26 F4 F3B 50.1(2) . 8_565
C27 F2A F2A 52.5(6) . 8_565
F3A F3A C26 61.7(3) 8_565 .
C26 F3B F4 48.7(2) . 8_565

loop_
_geom_bond_atom_site_label_1
_geom_bond_atom_site_label_2
_geom_bond_distance
_geom_bond_site_symmetry_2
Co1 N6 1.930(3) .
Co1 N2 1.949(2) .
Co1 N2 1.949(2) 8_565
Co1 N5 1.954(2) .
Co1 N5 1.954(2) 8_565
Co1 N1 1.955(3) .
N1 C5 1.355(4) .
N1 C1 1.359(5) .
N2 C13 1.335(3) .
N2 N3 1.362(3) .
N3 C15 1.345(3) .
N3 B1 1.563(3) .
N4 C8 1.345(3) .
N4 N5 1.363(3) .
N4 B3 1.568(3) .
N5 C6 1.336(3) .
N6 C20 1.360(4) .
N6 H1N 0.89(5) .
C1 C2 1.391(5) .
C1 B1 1.627(5) .
C2 C3 1.389(5) .
C2 H2 0.9300 .
C3 C4 1.382(5) .
C3 H3 0.9300 .
C4 C5 1.397(5) .
C4 H4 0.9300 .
C5 B3 1.611(5) .
C6 C7 1.383(4) .
C6 H6 0.9300 .
C7 C8 1.374(4) .
C7 H7 0.9300 .
C8 H8 0.9300 .
C9 C10 1.403(3) .
C9 C10 1.403(3) 8_565
C9 B3 1.612(5) .
C10 C11 1.387(4) .
C10 H10 0.9300 .
C11 C12 1.384(3) .
C11 H11 0.9300 .
C12 C11 1.384(3) 8_565
C12 H12 0.9300 .
C13 C14 1.381(4) .
C13 H13 0.9300 .
C14 C15 1.375(4) .
C14 H14 0.9300 .
C15 H15 0.9300 .
C16 C17 1.401(3) 8_565
C16 C17 1.401(3) .
C16 B1 1.600(5) .
C17 C18 1.387(4) .
C17 H17 0.9300 .
C18 C19 1.383(3) .
C18 H18 0.9300 .
C19 C18 1.383(3) 8_565
C19 H19 0.9300 .
C20 C25 1.408(5) .
C20 C21 1.418(5) .
C21 C22 1.391(5) .
C21 H21 0.9300 .
C22 C23 1.392(6) .
C22 C27 1.484(7) .
C23 C24 1.387(6) .
C23 H23 0.9300 .
C24 C25 1.389(5) .
C24 C26 1.490(6) .
C25 H25 0.9300 .
C26 F3A 1.307(6) .
C26 F3A 1.307(6) 8_565
C26 F4 1.338(5) 8_565
C26 F4 1.338(5) .
C26 F3B 1.366(4) .
C26 F3B 1.366(4) 8_565
C27 F2A 1.239(8) .
C27 F2A 1.239(8) 8_565
C27 F1 1.347(7) 8_565
C27 F1 1.347(7) .
C27 F2B 1.443(8) .
C27 F2B 1.443(8) 8_565
B1 N3 1.563(3) 8_565
B3 N4 1.568(3) 8_565
C28A C29A 1.375(16) .
C28A C30A 1.51(3) .
C28A C29A 1.89(3) 8_575
C28A H28A 0.9300 .
C29A C29A 0.72(3) 8_575
C29A C28A 1.89(3) 8_575
C29A H29A 0.9300 .
C30A C30A 0.98(3) 8_575
C30A H30A 0.9300 .
C28B C30B 1.287(18) .
C28B C29B 1.382(12) .
C28B H28B 0.9300 .
C29B C29B 1.78(3) 8_575
C29B H29B 0.9300 .
C30B C30B 1.67(3) 8_575
C30B H30B 0.9300 .
C31 C32 1.360(6) .
C31 C32 1.360(6) 8_565
C31 H31 0.9300 .
C32 C33 1.375(7) .
C32 H32 0.9300 .
C33 C34 1.374(7) .
C33 H33 0.9300 .
C34 C33 1.374(7) 8_565
C34 H34 0.9300 .
F1 F1 0.646(9) 8_565
F4 F4 0.564(8) 8_565
F4 F3B 1.759(5) 8_565
F2A F2A 1.51(2) 8_565
F3A F3A 1.241(11) 8_565
F3B F4 1.759(5) 8_565

loop_
_geom_torsion_atom_site_label_1
_geom_torsion_atom_site_label_2
_geom_torsion_atom_site_label_3
_geom_torsion_atom_site_label_4
_geom_torsion
_geom_torsion_site_symmetry_1
_geom_torsion_site_symmetry_4
C13 N2 N3 C15 1.0(2) . .
Co1 N2 N3 C15 -166.17(15) . .
C13 N2 N3 B1 175.4(2) . .
Co1 N2 N3 B1 8.2(3) . .
C8 N4 N5 C6 -0.5(3) . .
B3 N4 N5 C6 -170.8(2) . .
C8 N4 N5 Co1 170.11(17) . .
B3 N4 N5 Co1 -0.2(3) . .
C5 N1 C1 C2 0.000(1) . .
Co1 N1 C1 C2 180.000(0) . .
C5 N1 C1 B1 180.000(0) . .
Co1 N1 C1 B1 0.000(1) . .
N1 C1 C2 C3 0.000(1) . .
B1 C1 C2 C3 180.000(1) . .
C1 C2 C3 C4 0.000(1) . .
C2 C3 C4 C5 0.000(1) . .
C1 N1 C5 C4 0.000(1) . .
Co1 N1 C5 C4 180.000(0) . .
C1 N1 C5 B3 180.000(0) . .
Co1 N1 C5 B3 0.000(1) . .
C3 C4 C5 N1 0.000(1) . .
C3 C4 C5 B3 180.000(0) . .
N4 N5 C6 C7 -0.3(3) . .
Co1 N5 C6 C7 -169.41(19) . .
N5 C6 C7 C8 0.9(3) . .
N5 N4 C8 C7 1.1(3) . .
B3 N4 C8 C7 169.4(3) . .
C6 C7 C8 N4 -1.2(3) . .
C10 C9 C10 C11 -3.4(5) 8_565 .
B3 C9 C10 C11 -172.0(3) . .
C9 C10 C11 C12 0.9(4) . .
C10 C11 C12 C11 1.8(5) . 8_565
N3 N2 C13 C14 -0.4(3) . .
Co1 N2 C13 C14 164.99(17) . .
N2 C13 C14 C15 -0.3(3) . .
N2 N3 C15 C14 -1.2(3) . .
B1 N3 C15 C14 -174.5(2) . .
C13 C14 C15 N3 1.0(3) . .
C17 C16 C17 C18 3.3(5) 8_565 .
B1 C16 C17 C18 173.0(3) . .
C16 C17 C18 C19 -0.8(4) . .
C17 C18 C19 C18 -1.8(5) . 8_565
Co1 N6 C20 C25 0.000(1) . .
Co1 N6 C20 C21 180.000(1) . .
N6 C20 C21 C22 180.000(1) . .
C25 C20 C21 C22 0.000(1) . .
C20 C21 C22 C23 0.000(1) . .
C20 C21 C22 C27 180.000(1) . .
C21 C22 C23 C24 0.000(1) . .
C27 C22 C23 C24 180.000(1) . .
C22 C23 C24 C25 0.000(1) . .
C22 C23 C24 C26 180.000(1) . .
C23 C24 C25 C20 0.000(1) . .
C26 C24 C25 C20 180.000(1) . .
N6 C20 C25 C24 180.000(1) . .
C21 C20 C25 C24 0.000(1) . .
C23 C24 C26 F3A 148.1(3) . .
C25 C24 C26 F3A -31.9(3) . .
C23 C24 C26 F3A -148.1(3) . 8_565
C25 C24 C26 F3A 31.9(3) . 8_565
C23 C24 C26 F4 13.3(2) . 8_565
C25 C24 C26 F4 -166.7(2) . 8_565
C23 C24 C26 F4 -13.3(2) . .
C25 C24 C26 F4 166.7(2) . .
C23 C24 C26 F3B 102.1(3) . .
C25 C24 C26 F3B -77.9(3) . .
C23 C24 C26 F3B -102.1(3) . 8_565
C25 C24 C26 F3B 77.9(3) . 8_565
C21 C22 C27 F2A -136.9(7) . .
C23 C22 C27 F2A 43.1(7) . .
C21 C22 C27 F2A 136.9(7) . 8_565
C23 C22 C27 F2A -43.1(7) . 8_565
C21 C22 C27 F1 15.1(2) . 8_565
C23 C22 C27 F1 -164.9(2) . 8_565
C21 C22 C27 F1 -15.1(2) . .
C23 C22 C27 F1 164.9(2) . .
C21 C22 C27 F2B -113.5(5) . .
C23 C22 C27 F2B 66.5(5) . .
C21 C22 C27 F2B 113.5(5) . 8_565
C23 C22 C27 F2B -66.5(5) . 8_565
C15 N3 B1 N3 109.5(3) . 8_565
N2 N3 B1 N3 -63.3(3) . 8_565
C15 N3 B1 C16 -15.1(4) . .
N2 N3 B1 C16 172.1(2) . .
C15 N3 B1 C1 -138.1(3) . .
N2 N3 B1 C1 49.2(3) . .
C17 C16 B1 N3 -36.5(4) 8_565 .
C17 C16 B1 N3 154.4(2) . .
C17 C16 B1 N3 -154.4(2) 8_565 8_565
C17 C16 B1 N3 36.5(4) . 8_565
C17 C16 B1 C1 84.6(3) 8_565 .
C17 C16 B1 C1 -84.6(3) . .
N1 C1 B1 N3 -54.60(17) . .
C2 C1 B1 N3 125.40(17) . .
N1 C1 B1 N3 54.60(17) . 8_565
C2 C1 B1 N3 -125.40(17) . 8_565
N1 C1 B1 C16 180.000(1) . .
C2 C1 B1 C16 0.000(1) . .
C8 N4 B3 N4 -107.7(3) . 8_565
N5 N4 B3 N4 59.9(3) . 8_565
C8 N4 B3 C5 138.5(3) . .
N5 N4 B3 C5 -53.9(3) . .
C8 N4 B3 C9 15.9(4) . .
N5 N4 B3 C9 -176.5(2) . .
N1 C5 B3 N4 -54.78(18) . 8_565
C4 C5 B3 N4 125.22(18) . 8_565
N1 C5 B3 N4 54.79(18) . .
C4 C5 B3 N4 -125.21(18) . .
N1 C5 B3 C9 180.000(0) . .
C4 C5 B3 C9 0.000(0) . .
C10 C9 B3 N4 -37.6(4) . 8_565
C10 C9 B3 N4 154.3(3) 8_565 8_565
C10 C9 B3 N4 -154.3(3) . .
C10 C9 B3 N4 37.6(4) 8_565 .
C10 C9 B3 C5 84.0(3) . .
C10 C9 B3 C5 -84.0(3) 8_565 .
C30A C28A C29A C29A 4.2(15) . 8_575
C30A C28A C29A C28A 4.2(15) . 8_575
C29A C28A C29A C28A 0.002(5) 8_575 8_575
C29A C28A C30A C30A -3.8(14) . 8_575
C29A C28A C30A C30A -2.5(9) 8_575 8_575
C30B C28B C29B C29B -4.5(12) . 8_575
C29B C28B C30B C30B 4.7(13) . 8_575
C32 C31 C32 C33 -0.8(10) 8_565 .
C31 C32 C33 C34 -0.1(8) . .
C32 C33 C34 C33 0.9(10) . 8_565
F2A C27 F1 F1 -135.5(6) . 8_565
F2A C27 F1 F1 -54.0(7) 8_565 8_565
F2B C27 F1 F1 -153.6(4) . 8_565
F2B C27 F1 F1 -29.4(4) 8_565 8_565
C22 C27 F1 F1 96.03(15) . 8_565
F3A C26 F4 F4 -63.5(4) . 8_565
F3A C26 F4 F4 -129.0(4) 8_565 8_565
F3B C26 F4 F4 -23.8(2) . 8_565
F3B C26 F4 F4 -156.6(2) 8_565 8_565
C24 C26 F4 F4 95.37(13) . 8_565
F4 C26 F4 F3B 156.6(2) 8_565 8_565
F3B C26 F4 F3B 132.8(5) . 8_565
C24 C26 F4 F3B -108.0(2) . 8_565
F1 C27 F2A F2A 98.0(6) 8_565 8_565
F1 C27 F2A F2A 120.9(5) . 8_565
C22 C27 F2A F2A -113.1(6) . 8_565
F4 C26 F3A F3A -120.3(4) 8_565 8_565
F4 C26 F3A F3A -96.4(4) . 8_565
C24 C26 F3A F3A 105.2(3) . 8_565
F4 C26 F3B F4 9.69(18) . 8_565
F3B C26 F3B F4 100.3(6) 8_565 8_565
C24 C26 F3B F4 -111.8(4) . 8_565
